data_9004499
loop_
_publ_author_name
'Sherriff, B. L.'
'Sokolova, E. V.'
'Kabalov, Y. K.'
'Teertstra, D. K.'
'Kunath-Fandrei G'
'Goetz, S.'
'Jager, C.'

_publ_section_title
;Intermediate scapolite: 29Si MAS and 26Al SATRAS NMR spectroscopy and
 Rietveld structure-refinement Sample: TANZ
;
_journal_name_full 'The Canadian Mineralogist'
_journal_page_first 1267
_journal_page_last 1283
_journal_volume 36
_journal_year 1998
_chemical_formula_sum 'C0.12 Al3.84 Ca1.12 Cl0.7 K0.24 Na2.64 O25.84 S0.1 Si8.16'
_chemical_name_mineral Scapolite
_space_group_IT_number 86
_symmetry_space_group_name_Hall '-P 4bc'
_symmetry_space_group_name_H-M 'P 42/n :2'
_cell_angle_alpha 90
_cell_angle_beta 90
_cell_angle_gamma 90
_cell_formula_units_Z 2
_cell_length_a 12.0642
_cell_length_b 12.0642
_cell_length_c 7.5796
_cell_volume 1103.172
_database_code_amcsd 0005574
_exptl_crystal_density_diffrn 2.681
_cod_original_sg_symbol_H-M 'P 42/n'
_cod_original_formula_sum '(Na2.64 K.24 Ca1.12) Si8.16 Al3.84 Cl.7 S.1 C.12 O25.84'
_cod_database_code 9004499

loop_
_space_group_symop_operation_xyz
x,y,z
y,1/2-x,1/2-z
-y,1/2+x,1/2+z
1/2+x,1/2+y,-z
1/2-x,1/2-y,z
1/2-y,x,1/2-z
1/2+y,-x,1/2+z
-x,-y,-z

loop_
_atom_site_label
_atom_site_fract_x
_atom_site_fract_y
_atom_site_fract_z
_atom_site_occupancy
_atom_site_U_iso_or_equiv
_atom_site_type_symbol
_atom_site_attached_hydrogens
NaM 0.53970 0.61830 0.74100 0.66000 0.05066 Na 0
KM 0.53970 0.61830 0.74100 0.06000 0.05066 K 0
CaM 0.53970 0.61830 0.74100 0.28000 0.05066 Ca 0
SiT1 0.65980 0.59040 0.24800 1.00000 0.02318 Si 0
SiT2 0.16400 0.91300 0.04000 0.52000 0.02406 Si 0
AlT2 0.16400 0.91300 0.04000 0.48000 0.02406 Al 0
SiT3 0.08800 0.66500 0.95500 0.52000 0.02153 Si 0
AlT3 0.08800 0.66500 0.95500 0.48000 0.02153 Al 0
ClA 0.25000 0.25000 0.25000 0.70000 0.08106 Cl 0
SA 0.25000 0.25000 0.25000 0.10000 0.08106 S 0
CA 0.25000 0.25000 0.25000 0.12000 0.08106 C 0
O1 0.60230 0.70620 0.25400 1.00000 0.02533 O 0
O2 0.12640 0.94300 0.25500 1.00000 0.03293 O 0
O3 0.19400 0.60700 0.03900 1.00000 0.02786 O 0
O4 0.09700 0.79700 0.96500 1.00000 0.02660 O 0
O5 0.62300 0.52300 0.08300 1.00000 0.02533 O 0
O6 0.97700 0.62400 0.06900 1.00000 0.04306 O 0
O7 0.12600 0.26700 0.25000 0.12000 0.04433 O 0
O8 0.29000 0.34600 0.25000 0.12000 0.04433 O 0
O9 0.27600 0.16400 0.25000 0.12000 0.04433 O 0
O10 0.26800 0.35000 0.35600 0.10000 0.04433 O 0

loop_
_cod_changelog_entry_id
_cod_changelog_entry_author
_cod_changelog_entry_date
_cod_changelog_entry_text
1
;cod-tools version 3.8.0
Id: cif_guess_AMCSD_atom_types 9581 2023-05-17 12:35:41Z saulius
;
2023-05-23T09:16:37+03:00
;Derived atom types and hydrogen counts
from atom names that follow the AMCSD naming convention
(Wat == water, O-H == hydroxyl).
;

loop_
_cod_related_entry_id
_cod_related_entry_database
_cod_related_entry_code
1 AMCSD 0005574
